data_2020691
loop_
_publ_author_name
'Ardan, Bohdan'
'Kinzhybalo, Vasyl'
'Slyvka, Yurii'
'Shyyka, Olga'
'Luk`yanov, Mykhaylo'
'Lis, Tadeusz'
'Mys`kiv, Marian'

_publ_section_title
;
 Ligand-forced dimerization of copper(I)--olefin complexes bearing a
 1,3,4-thiadiazole core
;
_journal_issue 1
_journal_name_full 'Acta Crystallographica Section C'
_journal_page_first 36
_journal_page_last 46
_journal_paper_doi 10.1107/S2053229616018751
_journal_volume 73
_journal_year 2017
_chemical_formula_iupac '[Cu2 (B F4)2 (C6 H9 N3 S)2]'
_chemical_formula_moiety 'C12 H18 B2 Cu2 F8 N6 S2'
_chemical_formula_sum 'C12 H18 B2 Cu2 F8 N6 S2'
_chemical_formula_weight 611.14
_chemical_name_systematic
Bis[\m-5-methyl-<i>N</i>-(prop-2-en-1-yl)-1,3,4-thiadiazol-2-amine]bis[(tetrafluoroborato)copper(I)]
_space_group_crystal_system triclinic
_space_group_IT_number 2
_space_group_name_Hall '-P 1'
_space_group_name_H-M_alt 'P -1'
_symmetry_space_group_name_Hall '-P 1'
_symmetry_space_group_name_H-M 'P -1'
_atom_sites_solution_hydrogens mixed
_atom_sites_solution_primary direct
_audit_creation_method
;
Olex2 1.2
(compiled 2015.01.26 svn.r3150 for OlexSys, GUI svn.r4998)
;
_cell_angle_alpha 67.57(3)
_cell_angle_beta 89.99(3)
_cell_angle_gamma 61.07(3)
_cell_formula_units_Z 1
_cell_length_a 7.754(3)
_cell_length_b 7.965(3)
_cell_length_c 10.372(4)
_cell_measurement_reflns_used 6709
_cell_measurement_temperature 100(2)
_cell_measurement_theta_max 38.3923
_cell_measurement_theta_min 3.0152
_cell_volume 504.6(4)
_computing_cell_refinement
;
CrysAlis RED (Oxford Diffraction, 2010)
;
_computing_data_collection
;
CrysAlis CCD (Oxford Diffraction, 2010)
;
_computing_data_reduction
;
CrysAlis RED (Oxford Diffraction, 2010)
;
_computing_molecular_graphics
;
OLEX2 (Dolomanov <i>et al.</i>,  2009)
;
_computing_publication_material
;
OLEX2 (Dolomanov <i>et al.</i>,  2009)
;
_computing_structure_refinement
;
SHELXL2014 (Sheldrick, 2015b)
;
_computing_structure_solution
;
SHELXT (Sheldrick, 2015a)
;
_diffrn_ambient_temperature 100.15
_diffrn_detector_area_resol_mean 8.1956
_diffrn_measured_fraction_theta_full 0.990
_diffrn_measured_fraction_theta_max 0.844
_diffrn_measurement_device_type 'Rigaku Xcalibur Onyx'
_diffrn_measurement_method '\w and \p scans'
_diffrn_radiation_monochromator graphite
_diffrn_radiation_type MoK\a
_diffrn_radiation_wavelength 0.71073
_diffrn_reflns_av_R_equivalents 0.0141
_diffrn_reflns_limit_h_max 10
_diffrn_reflns_limit_h_min -12
_diffrn_reflns_limit_k_max 13
_diffrn_reflns_limit_k_min -13
_diffrn_reflns_limit_l_max 18
_diffrn_reflns_limit_l_min -16
_diffrn_reflns_number 8712
_diffrn_reflns_theta_full 26.000
_diffrn_reflns_theta_max 38.484
_diffrn_reflns_theta_min 3.021
_exptl_absorpt_coefficient_mu 2.401
_exptl_absorpt_correction_T_max 0.711
_exptl_absorpt_correction_T_min 0.498
_exptl_absorpt_correction_type analytical
_exptl_absorpt_process_details
;
[CrysAlis PRO (Rigaku OD, 2015), based on expressions
derived by Clark & Reid (1995)]
;
_exptl_crystal_colour 'clear colourless'
_exptl_crystal_density_diffrn 2.011
_exptl_crystal_description block
_exptl_crystal_F_000 304
_exptl_crystal_size_max 0.4384
_exptl_crystal_size_mid 0.2332
_exptl_crystal_size_min 0.176
_refine_diff_density_max 0.558
_refine_diff_density_min -0.508
_refine_ls_extinction_method none
_refine_ls_goodness_of_fit_ref 1.065
_refine_ls_hydrogen_treatment mixed
_refine_ls_matrix_type full
_refine_ls_number_parameters 149
_refine_ls_number_reflns 4784
_refine_ls_number_restraints 0
_refine_ls_restrained_S_all 1.065
_refine_ls_R_factor_all 0.0269
_refine_ls_R_factor_gt 0.0223
_refine_ls_shift/su_max 0.001
_refine_ls_shift/su_mean 0.000
_refine_ls_structure_factor_coef Fsqd
_refine_ls_weighting_details 'w=1/[\s^2^(Fo^2^)+(0.0370P)^2^+0.0070P] where P=(Fo^2^+2Fc^2^)/3'
_refine_ls_weighting_scheme calc
_refine_ls_wR_factor_gt 0.0604
_refine_ls_wR_factor_ref 0.0614
_reflns_number_gt 4163
_reflns_number_total 4784
_reflns_threshold_expression 'I > 2\s(I)'
_cod_data_source_file fn3225sup1.cif
_cod_data_source_block 2
_cod_depositor_comments 'Adding full bibliography for 2020689--2020694.cif.'
_cod_database_code 2020691
_cod_database_fobs_code 2020691
_shelx_space_group_comment
;
The symmetry employed for this shelxl refinement is uniquely defined
by the following loop, which should always be used as a source of
symmetry information in preference to the above space-group names.
They are only intended as comments.
;

loop_
_space_group_symop_operation_xyz
'x, y, z'
'-x, -y, -z'

loop_
_atom_site_type_symbol
_atom_site_label
_atom_site_fract_x
_atom_site_fract_y
_atom_site_fract_z
_atom_site_U_iso_or_equiv
_atom_site_adp_type
_atom_site_calc_flag
_atom_site_occupancy
Cu Cu1 0.40020(2) 0.60430(2) 0.31778(2) 0.01224(4) Uani d 1
S S1 0.81824(4) -0.10490(3) 0.52116(2) 0.01379(5) Uani d 1
N N2 0.52780(14) 0.17402(13) 0.27870(9) 0.01616(15) Uani d 1
H H2 0.574(2) 0.071(2) 0.2533(17) 0.019 Uiso d 1
N N3 0.56082(13) 0.29189(12) 0.44914(8) 0.01262(13) Uani d 1
N N4 0.67773(12) 0.20945(12) 0.58491(8) 0.01243(13) Uani d 1
C C2 0.61534(15) 0.14328(14) 0.40314(10) 0.01299(15) Uani d 1
C C5 0.81566(15) 0.00725(14) 0.63542(10) 0.01316(15) Uani d 1
C C6 0.96188(16) -0.12310(15) 0.77723(10) 0.01759(18) Uani d 1
H H6A 1.0653 -0.2615 0.7825 0.026 Uiso calc 1
H H6B 0.8898 -0.1449 0.8537 0.026 Uiso calc 1
H H6C 1.0266 -0.0486 0.7887 0.026 Uiso calc 1
C C7 0.35674(15) 0.37956(15) 0.17735(10) 0.01552(16) Uani d 1
H H7A 0.2370 0.4161 0.2201 0.019 Uiso calc 1
H H7B 0.3234 0.3696 0.0894 0.019 Uiso calc 1
C C8 0.40423(15) 0.55286(15) 0.13881(10) 0.01463(16) Uani d 1
H H8 0.5411 0.5147 0.1408 0.018 Uiso calc 1
C C9 0.26128(16) 0.76235(15) 0.10109(10) 0.01708(17) Uani d 1
H H9A 0.1232 0.8052 0.0982 0.020 Uiso calc 1
H H9B 0.3003 0.8647 0.0779 0.020 Uiso calc 1
F F1 0.77274(12) 0.53404(11) 0.31378(8) 0.02589(15) Uani d 1
F F2 0.58069(11) 0.88916(10) 0.16685(8) 0.02546(15) Uani d 1
F F3 0.90363(12) 0.74658(12) 0.27778(8) 0.02710(15) Uani d 1
F F4 0.84274(12) 0.66901(12) 0.09893(8) 0.02720(15) Uani d 1
B B1 0.77701(18) 0.70789(18) 0.21457(12) 0.01625(19) Uani d 1

loop_
_atom_site_aniso_label
_atom_site_aniso_U_11
_atom_site_aniso_U_22
_atom_site_aniso_U_33
_atom_site_aniso_U_12
_atom_site_aniso_U_13
_atom_site_aniso_U_23
Cu1 0.01465(6) 0.01181(5) 0.00981(5) -0.00615(4) 0.00179(4) -0.00534(4)
S1 0.01564(11) 0.01145(9) 0.01421(9) -0.00626(8) 0.00329(8) -0.00664(7)
N2 0.0183(4) 0.0156(3) 0.0151(3) -0.0070(3) 0.0018(3) -0.0096(3)
N3 0.0145(3) 0.0130(3) 0.0110(3) -0.0068(3) 0.0030(3) -0.0064(2)
N4 0.0141(3) 0.0123(3) 0.0109(3) -0.0068(3) 0.0027(3) -0.0052(2)
C2 0.0140(4) 0.0136(3) 0.0136(3) -0.0077(3) 0.0043(3) -0.0072(3)
C5 0.0147(4) 0.0131(3) 0.0124(3) -0.0074(3) 0.0037(3) -0.0060(3)
C6 0.0192(5) 0.0134(4) 0.0152(4) -0.0057(3) -0.0005(3) -0.0053(3)
C7 0.0170(4) 0.0175(4) 0.0135(3) -0.0095(3) 0.0012(3) -0.0075(3)
C8 0.0166(4) 0.0180(4) 0.0111(3) -0.0095(3) 0.0035(3) -0.0075(3)
C9 0.0207(5) 0.0170(4) 0.0116(3) -0.0092(3) 0.0004(3) -0.0053(3)
F1 0.0294(4) 0.0217(3) 0.0270(3) -0.0169(3) 0.0054(3) -0.0063(3)
F2 0.0218(3) 0.0197(3) 0.0337(4) -0.0066(3) 0.0039(3) -0.0163(3)
F3 0.0303(4) 0.0363(4) 0.0294(4) -0.0246(3) 0.0069(3) -0.0183(3)
F4 0.0300(4) 0.0323(4) 0.0234(3) -0.0140(3) 0.0106(3) -0.0191(3)
B1 0.0183(5) 0.0171(4) 0.0183(4) -0.0105(4) 0.0054(4) -0.0106(4)

loop_
_atom_type_symbol
_atom_type_description
_atom_type_scat_dispersion_real
_atom_type_scat_dispersion_imag
_atom_type_scat_source
C C 0.0033 0.0016 'International Tables Vol C Tables 4.2.6.8 and 6.1.1.4'
H H 0.0000 0.0000 'International Tables Vol C Tables 4.2.6.8 and 6.1.1.4'
B B 0.0013 0.0007 'International Tables Vol C Tables 4.2.6.8 and 6.1.1.4'
Cu Cu 0.3201 1.2651 'International Tables Vol C Tables 4.2.6.8 and 6.1.1.4'
F F 0.0171 0.0103 'International Tables Vol C Tables 4.2.6.8 and 6.1.1.4'
N N 0.0061 0.0033 'International Tables Vol C Tables 4.2.6.8 and 6.1.1.4'
S S 0.1246 0.1234 'International Tables Vol C Tables 4.2.6.8 and 6.1.1.4'

loop_
_exptl_crystal_face_index_h
_exptl_crystal_face_index_k
_exptl_crystal_face_index_l
_exptl_crystal_face_perp_dist
0 0 -1 0.0880
0 0 1 0.0880
11 8 2 0.1166
-11 -8 -2 0.1166
1 10 4 0.1867
-1 -10 -4 0.1867
-9 -2 9 0.1498
-11 -4 -2 0.1526
-4 2 14 0.1240
-4 -4 10 0.0811
8 3 8 0.1140
9 1 -8 0.1304
8 5 -8 0.1108
-5 -9 -12 0.1646
5 9 12 0.1646
-8 -10 -2 0.1135

loop_
_geom_angle_atom_site_label_1
_geom_angle_atom_site_label_2
_geom_angle_atom_site_label_3
_geom_angle_site_symmetry_1
_geom_angle_site_symmetry_3
_geom_angle
N3 Cu1 C8 . . 92.88(5)
N3 Cu1 C9 . . 130.27(5)
N4 Cu1 N3 2_666 . 114.54(5)
N4 Cu1 C8 2_666 . 152.58(4)
N4 Cu1 C9 2_666 . 114.25(5)
C8 Cu1 C9 . . 38.80(5)
C5 S1 C2 . . 87.64(6)
C2 N2 H2 . . 120.4(10)
C2 N2 C7 . . 122.90(9)
C7 N2 H2 . . 116.6(10)
N4 N3 Cu1 . . 122.78(7)
C2 N3 Cu1 . . 122.80(7)
C2 N3 N4 . . 111.58(9)
N3 N4 Cu1 . 2_666 117.92(7)
C5 N4 Cu1 . 2_666 128.40(7)
C5 N4 N3 . . 113.33(9)
N2 C2 S1 . . 121.34(8)
N3 C2 S1 . . 113.61(8)
N3 C2 N2 . . 125.05(9)
N4 C5 S1 . . 113.80(8)
N4 C5 C6 . . 125.29(9)
C6 C5 S1 . . 120.91(8)
C5 C6 H6A . . 109.5
C5 C6 H6B . . 109.5
C5 C6 H6C . . 109.5
H6A C6 H6B . . 109.5
H6A C6 H6C . . 109.5
H6B C6 H6C . . 109.5
N2 C7 H7A . . 109.4
N2 C7 H7B . . 109.4
N2 C7 C8 . . 111.16(9)
H7A C7 H7B . . 108.0
C8 C7 H7A . . 109.4
C8 C7 H7B . . 109.4
Cu1 C8 H8 . . 93.4
C7 C8 Cu1 . . 104.65(7)
C7 C8 H8 . . 118.1
C9 C8 Cu1 . . 71.97(7)
C9 C8 C7 . . 123.77(10)
C9 C8 H8 . . 118.1
Cu1 C9 H9A . . 105.1
Cu1 C9 H9B . . 95.4
C8 C9 Cu1 . . 69.23(7)
C8 C9 H9A . . 120.0
C8 C9 H9B . . 120.0
H9A C9 H9B . . 120.0
F1 B1 F2 . . 108.91(10)
F1 B1 F3 . . 110.33(10)
F3 B1 F2 . . 108.25(9)
F4 B1 F1 . . 109.58(9)
F4 B1 F2 . . 109.39(10)
F4 B1 F3 . . 110.34(10)

loop_
_geom_bond_atom_site_label_1
_geom_bond_atom_site_label_2
_geom_bond_site_symmetry_2
_geom_bond_distance
Cu1 N3 . 2.0036(15)
Cu1 N4 2_666 1.9646(11)
Cu1 C8 . 2.0451(12)
Cu1 C9 . 2.0799(15)
S1 C2 . 1.7397(16)
S1 C5 . 1.7301(11)
N2 H2 . 0.869(15)
N2 C2 . 1.3361(13)
N2 C7 . 1.4597(16)
N3 N4 . 1.3983(13)
N3 C2 . 1.3244(13)
N4 Cu1 2_666 1.9645(11)
N4 C5 . 1.3046(14)
C5 C6 . 1.4910(16)
C6 H6A . 0.9800
C6 H6B . 0.9800
C6 H6C . 0.9800
C7 H7A . 0.9900
C7 H7B . 0.9900
C7 C8 . 1.5072(15)
C8 H8 . 0.9500
C8 C9 . 1.3706(16)
C9 H9A . 0.9500
C9 H9B . 0.9500
F1 B1 . 1.3908(15)
F2 B1 . 1.4055(16)
F3 B1 . 1.3914(14)
F4 B1 . 1.3873(14)

loop_
_geom_hbond_atom_site_label_D
_geom_hbond_atom_site_label_H
_geom_hbond_atom_site_label_A
_geom_hbond_site_symmetry_A
_geom_hbond_distance_DH
_geom_hbond_distance_HA
_geom_hbond_distance_DA
_geom_hbond_angle_DHA
_geom_hbond_publ_flag
N2 H2 F2 1_545 0.869(15) 1.954(15) 2.7874(14) 160.4(14) yes
N2 H2 F3 1_545 0.869(15) 2.525(15) 3.242(2) 140.4(13) yes
C6 H6A F1 2_756 0.98 2.51 3.4175(19) 153.8 no
C6 H6B F4 1_546 0.98 2.54 3.4628(19) 157.1 no
C6 H6C F3 2_766 0.98 2.56 3.4824(18) 157.1 no
C7 H7B F4 2_665 0.99 2.53 3.4900(17) 162.7 yes
C8 H8 F1 . 0.95 2.64 3.2956(18) 126.9 no

loop_
_geom_torsion_atom_site_label_1
_geom_torsion_atom_site_label_2
_geom_torsion_atom_site_label_3
_geom_torsion_atom_site_label_4
_geom_torsion_site_symmetry_1
_geom_torsion_site_symmetry_4
_geom_torsion
Cu1 N3 N4 Cu1 . 2_666 25.80(10)
Cu1 N3 N4 C5 . . -160.39(7)
Cu1 N3 C2 S1 . . 159.58(5)
Cu1 N3 C2 N2 . . -20.20(14)
Cu1 N4 C5 S1 2_666 . 173.28(5)
Cu1 N4 C5 C6 2_666 . -6.89(15)
N2 C7 C8 Cu1 . . -72.62(9)
N2 C7 C8 C9 . . -150.50(9)
N3 N4 C5 S1 . . 0.26(11)
N3 N4 C5 C6 . . -179.91(9)
N4 N3 C2 S1 . . -1.80(10)
N4 N3 C2 N2 . . 178.42(9)
C2 S1 C5 N4 . . -1.04(8)
C2 S1 C5 C6 . . 179.13(9)
C2 N2 C7 C8 . . 54.40(13)
C2 N3 N4 Cu1 . 2_666 -172.82(7)
C2 N3 N4 C5 . . 1.00(11)
C5 S1 C2 N2 . . -178.59(9)
C5 S1 C2 N3 . . 1.63(8)
C7 N2 C2 S1 . . 179.68(8)
C7 N2 C2 N3 . . -0.55(16)
C7 C8 C9 Cu1 . . 95.87(9)
